data_7046386
loop_
_publ_author_name
'Keller, Sarah'
'Prescimone, Alessandro'
'Bolink, Henk'
'Sessolo, Michele'
'Longo, Giulia'
'Mart\'inez-Sarti, Laura'
'Junquera-Hern\'andez, Jos\'e M'
'Constable, Edwin C.'
'Ort\'i, Enrique'
'Housecroft, Catherine E.'

_publ_section_title
;
 Luminescent copper(i) complexes with bisphosphane and halogen-substituted
 2,2'-bipyridine ligands.
;
_journal_issue 40
_journal_name_full 'Dalton transactions (Cambridge, England : 2003)'
_journal_page_first 14263
_journal_page_last 14276
_journal_paper_doi 10.1039/c8dt01338a
_journal_volume 47
_journal_year 2018
_chemical_compound_source 'Sarah Ke;;er'
_chemical_formula_moiety 'C47 H36 Br2 Cl2 Cu1 F6 N2 O1 P3'
_chemical_formula_sum 'C47 H36 Br2 Cl2 Cu F6 N2 O P3'
_chemical_formula_weight 1145.98
_space_group_IT_number 14
_space_group_name_Hall '-P 2ybc'
_space_group_name_H-M_alt 'P 1 21/c 1'
_symmetry_cell_setting monoclinic
_symmetry_space_group_name_Hall '-P 2ybc'
_symmetry_space_group_name_H-M 'P 1 21/c 1'
_atom_sites_solution_hydrogens difmap
_atom_sites_solution_primary other
_audit_creation_date 2014-11-05
_audit_creation_method CRYSTALS_ver_14.61
_audit_update_record
;
2017-02-28 deposited with the CCDC.
2018-05-17 downloaded from the CCDC.
;
_cell_angle_alpha 90
_cell_angle_beta 100.131(3)
_cell_angle_gamma 90
_cell_formula_units_Z 4
_cell_length_a 11.0059(7)
_cell_length_b 17.6987(12)
_cell_length_c 24.9169(15)
_cell_measurement_reflns_used 9943
_cell_measurement_temperature 123
_cell_measurement_theta_max 67
_cell_measurement_theta_min 3
_cell_volume 4777.9(5)
_computing_cell_refinement 'Apex2 (Bruker AXS, 2006)'
_computing_data_collection 'Apex2 (Bruker AXS, 2006)'
_computing_data_reduction 'Apex2 (Bruker AXS, 2006)'
_computing_molecular_graphics 'CAMERON (Watkin et al., 1996)'
_computing_publication_material 'CRYSTALS (Betteridge et al., 2003)'
_computing_structure_refinement 'CRYSTALS (Betteridge et al., 2003)'
_computing_structure_solution 'Superflip (Palatinus & Chapuis, 2007)'
_diffrn_ambient_temperature 123
_diffrn_measured_fraction_theta_full 0.984
_diffrn_measured_fraction_theta_max 0.984
_diffrn_measurement_device Area
_diffrn_measurement_device_type 'Bruker Kappa Apex2'
_diffrn_measurement_method '\f & \w scans'
_diffrn_radiation_monochromator graphite
_diffrn_radiation_type 'Cu K\a'
_diffrn_radiation_wavelength 1.54180
_diffrn_reflns_av_R_equivalents 0.044
_diffrn_reflns_limit_h_max 13
_diffrn_reflns_limit_h_min -12
_diffrn_reflns_limit_k_max 19
_diffrn_reflns_limit_k_min -21
_diffrn_reflns_limit_l_max 29
_diffrn_reflns_limit_l_min -28
_diffrn_reflns_number 32116
_diffrn_reflns_theta_full 66.570
_diffrn_reflns_theta_max 66.573
_diffrn_reflns_theta_min 3.604
_diffrn_standards_number 0
_exptl_absorpt_coefficient_mu 5.113
_exptl_absorpt_correction_T_max 0.74
_exptl_absorpt_correction_T_min 0.60
_exptl_absorpt_correction_type multi-scan
_exptl_absorpt_process_details 'SADABS (Siemens, 1996)'
_exptl_crystal_colour yellow
_exptl_crystal_density_diffrn 1.593
_exptl_crystal_density_method 'not measured'
_exptl_crystal_description block
_exptl_crystal_F_000 2288
_exptl_crystal_recrystallization_method
; 
DCM / Et2O 
;
_exptl_crystal_size_max 0.120
_exptl_crystal_size_mid 0.080
_exptl_crystal_size_min 0.060
_refine_diff_density_max 2.63
_refine_diff_density_min -2.31
_refine_ls_extinction_method None
_refine_ls_goodness_of_fit_ref 0.9370
_refine_ls_hydrogen_treatment constr
_refine_ls_matrix_type full
_refine_ls_number_parameters 577
_refine_ls_number_reflns 8296
_refine_ls_number_restraints 0
_refine_ls_R_factor_all 0.0663
_refine_ls_R_factor_gt 0.0504
_refine_ls_shift/su_max 0.0008176
_refine_ls_shift/su_mean 0.0000224
_refine_ls_structure_factor_coef Fsqd
_refine_ls_weighting_details
;
 Method, part 1, Chebychev polynomial, (Watkin, 1994, Prince, 1982) 
 [weight] = 1.0/[A~0~*T~0~(x)+A~1~*T~1~(x) ... +A~n-1~]*T~n-1~(x)] 
 where A~i~ are the Chebychev coefficients listed below and x= Fcalc/Fmax 
 Method = Robust Weighting (Prince, 1982) 
 W = [weight] * [1-(deltaF/6*sigmaF)^2^]^2^ 
 A~i~ are: 
 7.68 11.4 5.37 1.39 
;
_refine_ls_weighting_scheme calc
_refine_ls_wR_factor_all 0.1458
_refine_ls_wR_factor_gt 0.1292
_refine_ls_wR_factor_ref 0.1458
_reflns_limit_h_max 12
_reflns_limit_h_min -13
_reflns_limit_k_max 21
_reflns_limit_k_min 0
_reflns_limit_l_max 29
_reflns_limit_l_min 0
_reflns_number_gt 6367
_reflns_number_total 8296
_reflns_threshold_expression I>2.0\s(I)
_oxford_diffrn_Wilson_B_factor 2.29
_oxford_diffrn_Wilson_scale 214.31
_oxford_refine_ls_r_factor_ref 0.0663
_oxford_refine_ls_scale 0.071332(18)
_oxford_reflns_number_all 8296
_oxford_reflns_threshold_expression_ref I>-10.0\s(I)
_oxford_structure_analysis_title 'sk049_123K_0m in P2(1)/c'
_cod_data_source_file c8dt01338a2.cif
_cod_data_source_block SK049_123K
_cod_depositor_comments
;
The following automatic conversions were performed:

'_atom_sites_solution_primary' value 'Other' changed to 'other'
according to
/home/data/users/saulius/crontab/automatic-downloads/rss-feeds/RSC/lib/dictionaries/cif_core.dic
dictionary named 'cif_core.dic' version 2.4.2 from 2011-04-26.

Automatic conversion script
Id: cif_fix_values 4973 2017-02-22 13:04:09Z antanas 

 Adding full bibliography for 7046379--7046389.cif.
;
_cod_original_cell_volume 4777.9(3)
_cod_original_sg_symbol_H-M 'P 21/c '
_cod_original_formula_sum 'C47 H36 Br2 Cl2 Cu1 F6 N2 O1 P3'
_cod_database_code 7046386

loop_
_symmetry_equiv_pos_as_xyz
x,y,z
-x,-y,-z
x,-y+1/2,z+1/2
-x,y+1/2,-z+1/2

loop_
_atom_site_label
_atom_site_type_symbol
_atom_site_fract_x
_atom_site_fract_y
_atom_site_fract_z
_atom_site_U_iso_or_equiv
_atom_site_occupancy
_atom_site_adp_type
_atom_site_refinement_flags_posn
C1 C 0.8527(5) 0.6301(3) 0.36689(18) 0.0270 1.0000 Uani .
C2 C 0.7775(5) 0.5663(3) 0.36243(19) 0.0334 1.0000 Uani .
C3 C 0.8109(6) 0.5015(3) 0.3372(2) 0.0459 1.0000 Uani .
C4 C 0.9185(7) 0.5002(4) 0.3157(2) 0.0513 1.0000 Uani .
C5 C 0.9924(6) 0.5638(4) 0.3193(2) 0.0477 1.0000 Uani .
C6 C 0.9601(5) 0.6288(3) 0.3452(2) 0.0371 1.0000 Uani .
C7 C 0.8888(4) 0.7904(3) 0.37953(18) 0.0251 1.0000 Uani .
C8 C 0.9984(5) 0.8187(3) 0.4082(2) 0.0329 1.0000 Uani .
C9 C 1.0574(5) 0.8777(3) 0.3866(2) 0.0395 1.0000 Uani .
C10 C 1.0095(5) 0.9079(3) 0.3365(2) 0.0358 1.0000 Uani .
C11 C 0.8988(5) 0.8810(3) 0.3078(2) 0.0331 1.0000 Uani .
C12 C 0.8387(5) 0.8222(3) 0.32901(19) 0.0287 1.0000 Uani .
C13 C 0.8809(4) 0.6939(3) 0.47337(18) 0.0233 1.0000 Uani .
C14 C 0.9803(4) 0.6430(3) 0.48676(19) 0.0264 1.0000 Uani .
C15 C 1.0294(5) 0.6276(3) 0.5408(2) 0.0306 1.0000 Uani .
C16 C 0.9795(5) 0.6600(3) 0.5825(2) 0.0341 1.0000 Uani .
C17 C 0.8811(5) 0.7096(3) 0.57067(19) 0.0313 1.0000 Uani .
C18 C 0.8358(4) 0.7273(3) 0.51649(19) 0.0246 1.0000 Uani .
C19 C 0.7624(4) 0.8524(3) 0.49907(18) 0.0223 1.0000 Uani .
C20 C 0.8647(4) 0.8874(3) 0.52855(19) 0.0269 1.0000 Uani .
C21 C 0.8809(4) 0.9643(3) 0.5228(2) 0.0292 1.0000 Uani .
C22 C 0.7967(4) 1.0059(3) 0.4870(2) 0.0285 1.0000 Uani .
C23 C 0.6934(4) 0.9706(3) 0.45700(19) 0.0249 1.0000 Uani .
C24 C 0.6736(4) 0.8932(3) 0.46253(17) 0.0211 1.0000 Uani .
C25 C 0.4591(4) 0.9125(3) 0.38052(17) 0.0215 1.0000 Uani .
C26 C 0.3805(4) 0.9647(3) 0.39844(19) 0.0270 1.0000 Uani .
C27 C 0.3217(5) 1.0192(3) 0.3627(2) 0.0324 1.0000 Uani .
C28 C 0.3410(5) 1.0219(3) 0.3093(2) 0.0352 1.0000 Uani .
C29 C 0.4197(6) 0.9706(3) 0.2918(2) 0.0405 1.0000 Uani .
C30 C 0.4779(5) 0.9155(3) 0.3272(2) 0.0332 1.0000 Uani .
C31 C 0.4466(4) 0.8262(3) 0.47764(19) 0.0234 1.0000 Uani .
C32 C 0.4801(5) 0.8518(3) 0.5305(2) 0.0330 1.0000 Uani .
C33 C 0.4107(6) 0.8341(4) 0.5702(2) 0.0473 1.0000 Uani .
C34 C 0.3067(6) 0.7914(4) 0.5574(3) 0.0532 1.0000 Uani .
C35 C 0.2700(5) 0.7651(3) 0.5041(3) 0.0511 1.0000 Uani .
C36 C 0.3384(5) 0.7828(3) 0.4634(2) 0.0337 1.0000 Uani .
C37 C 0.5104(4) 0.6361(3) 0.48148(17) 0.0236 1.0000 Uani .
C38 C 0.4306(4) 0.5878(3) 0.50198(18) 0.0253 1.0000 Uani .
C39 C 0.3438(4) 0.5496(2) 0.46456(19) 0.0235 1.0000 Uani .
C40 C 0.3401(4) 0.5591(3) 0.40884(18) 0.0239 1.0000 Uani .
C41 C 0.4236(4) 0.6083(2) 0.39230(17) 0.0211 1.0000 Uani .
C42 C 0.4252(4) 0.6251(3) 0.33382(17) 0.0221 1.0000 Uani .
C43 C 0.3548(4) 0.5838(2) 0.29128(18) 0.0243 1.0000 Uani .
C44 C 0.3565(5) 0.6071(3) 0.23860(19) 0.0293 1.0000 Uani .
C45 C 0.4266(5) 0.6683(3) 0.22832(19) 0.0323 1.0000 Uani .
C46 C 0.4965(5) 0.7044(3) 0.27258(19) 0.0312 1.0000 Uani .
C47 C 0.9725(8) 0.7296(6) 0.2197(3) 0.0789 1.0000 Uani .
Br2 Br 0.22996(5) 0.48357(3) 0.48807(2) 0.0322 1.0000 Uani .
N2 N 0.5080(4) 0.6467(2) 0.42809(15) 0.0228 1.0000 Uani .
Cu1 Cu 0.59946(6) 0.73037(4) 0.39320(2) 0.0216 1.0000 Uani .
P2 P 0.54262(10) 0.84109(6) 0.42546(4) 0.0199 1.0000 Uani .
O1 O 0.7356(3) 0.77672(17) 0.50516(12) 0.0237 1.0000 Uani .
P1 P 0.80369(11) 0.71183(7) 0.40296(4) 0.0223 1.0000 Uani .
N1 N 0.4961(4) 0.6843(2) 0.32441(15) 0.0242 1.0000 Uani .
Br1 Br 0.26107(6) 0.55437(3) 0.17998(2) 0.0391 1.0000 Uani .
P3 P 0.38825(13) 0.35829(7) 0.33375(5) 0.0295 1.0000 Uani .
F3 F 0.2620(3) 0.4048(2) 0.33114(14) 0.0492 1.0000 Uani .
F6 F 0.3864(3) 0.3789(2) 0.27151(12) 0.0532 1.0000 Uani .
F4 F 0.5139(3) 0.3130(2) 0.33545(16) 0.0561 1.0000 Uani .
F5 F 0.3883(4) 0.3377(3) 0.39547(13) 0.0646 1.0000 Uani .
F2 F 0.3107(4) 0.2842(2) 0.31471(16) 0.0602 1.0000 Uani .
F1 F 0.4665(3) 0.43310(18) 0.35222(14) 0.0461 1.0000 Uani .
Cl1 Cl 0.9440(3) 0.65190(16) 0.18356(11) 0.1035 1.0000 Uani .
Cl2 Cl 1.1223(4) 0.7604(4) 0.2389(2) 0.1950 1.0000 Uani .
H31 H 0.2818 0.5325 0.3830 0.0287 1.0000 Uiso R
H151 H 1.0332 0.7978 0.4426 0.0395 1.0000 Uiso R
H161 H 1.1319 0.8976 0.4067 0.0474 1.0000 Uiso R
H171 H 1.0522 0.9471 0.3216 0.0429 1.0000 Uiso R
H181 H 0.8641 0.9027 0.2736 0.0398 1.0000 Uiso R
H191 H 0.7631 0.8033 0.3092 0.0344 1.0000 Uiso R
H211 H 0.7030 0.5672 0.3767 0.0401 1.0000 Uiso R
H221 H 0.7598 0.4579 0.3347 0.0551 1.0000 Uiso R
H231 H 0.9416 0.4558 0.2985 0.0616 1.0000 Uiso R
H241 H 1.0657 0.5633 0.3041 0.0572 1.0000 Uiso R
H251 H 1.0117 0.6722 0.3479 0.0445 1.0000 Uiso R
H261 H 1.0139 0.6191 0.4585 0.0317 1.0000 Uiso R
H271 H 1.0980 0.5944 0.5492 0.0367 1.0000 Uiso R
H281 H 1.0127 0.6483 0.6194 0.0409 1.0000 Uiso R
H291 H 0.8452 0.7312 0.5991 0.0376 1.0000 Uiso R
H301 H 0.9238 0.8588 0.5527 0.0323 1.0000 Uiso R
H311 H 0.9506 0.9887 0.5436 0.0350 1.0000 Uiso R
H321 H 0.8092 1.0586 0.4828 0.0342 1.0000 Uiso R
H331 H 0.6357 0.9995 0.4325 0.0299 1.0000 Uiso R
H351 H 0.3671 0.9632 0.4351 0.0324 1.0000 Uiso R
H361 H 0.2680 1.0547 0.3751 0.0389 1.0000 Uiso R
H371 H 0.3003 1.0589 0.2850 0.0423 1.0000 Uiso R
H381 H 0.4343 0.9728 0.2554 0.0486 1.0000 Uiso R
H391 H 0.5309 0.8798 0.3146 0.0398 1.0000 Uiso R
H411 H 0.3125 0.7659 0.4271 0.0404 1.0000 Uiso R
H421 H 0.1979 0.7349 0.4954 0.0613 1.0000 Uiso R
H431 H 0.2591 0.7795 0.5846 0.0638 1.0000 Uiso R
H441 H 0.4359 0.8519 0.6065 0.0567 1.0000 Uiso R
H451 H 0.5521 0.8820 0.5398 0.0396 1.0000 Uiso R
H481 H 0.3075 0.5413 0.2985 0.0291 1.0000 Uiso R
H511 H 0.4269 0.6851 0.1921 0.0388 1.0000 Uiso R
H521 H 0.5472 0.7455 0.2659 0.0374 1.0000 Uiso R
H531 H 0.5697 0.6631 0.5066 0.0283 1.0000 Uiso R
H541 H 0.4352 0.5811 0.5401 0.0303 1.0000 Uiso R
H71 H 0.9286 0.7692 0.1989 0.0947 1.0000 Uiso R
H72 H 0.9402 0.7223 0.2522 0.0947 1.0000 Uiso R

loop_
_atom_site_aniso_label
_atom_site_aniso_U_11
_atom_site_aniso_U_22
_atom_site_aniso_U_33
_atom_site_aniso_U_23
_atom_site_aniso_U_13
_atom_site_aniso_U_12
C1 0.037(3) 0.026(2) 0.017(2) -0.0005(18) 0.0033(19) 0.005(2)
C2 0.048(3) 0.031(3) 0.020(2) -0.001(2) 0.001(2) 0.006(2)
C3 0.073(4) 0.031(3) 0.028(3) -0.005(2) -0.006(3) 0.011(3)
C4 0.087(5) 0.039(3) 0.026(3) -0.005(2) 0.004(3) 0.032(3)
C5 0.059(4) 0.058(4) 0.028(3) 0.003(3) 0.014(3) 0.028(3)
C6 0.043(3) 0.043(3) 0.027(3) 0.003(2) 0.010(2) 0.007(2)
C7 0.031(2) 0.022(2) 0.023(2) 0.0014(18) 0.0060(19) 0.0016(19)
C8 0.041(3) 0.031(3) 0.024(2) 0.003(2) -0.001(2) -0.005(2)
C9 0.042(3) 0.035(3) 0.039(3) -0.002(2) 0.001(2) -0.014(2)
C10 0.045(3) 0.022(2) 0.041(3) 0.002(2) 0.010(2) -0.007(2)
C11 0.041(3) 0.028(3) 0.031(3) 0.009(2) 0.007(2) 0.004(2)
C12 0.030(2) 0.029(3) 0.025(2) 0.003(2) 0.0010(19) -0.002(2)
C13 0.028(2) 0.021(2) 0.021(2) 0.0015(17) 0.0048(18) -0.0027(18)
C14 0.031(2) 0.024(2) 0.026(2) 0.0019(19) 0.009(2) -0.0025(19)
C15 0.032(3) 0.026(2) 0.033(3) 0.002(2) 0.004(2) 0.004(2)
C16 0.042(3) 0.031(3) 0.025(2) 0.003(2) -0.003(2) 0.004(2)
C17 0.044(3) 0.030(3) 0.019(2) -0.0015(19) 0.003(2) 0.003(2)
C18 0.027(2) 0.023(2) 0.024(2) 0.0002(18) 0.0032(19) -0.0014(18)
C19 0.027(2) 0.023(2) 0.017(2) -0.0029(17) 0.0063(18) -0.0031(18)
C20 0.027(2) 0.033(3) 0.021(2) -0.0037(19) 0.0050(19) 0.002(2)
C21 0.026(2) 0.031(3) 0.031(3) -0.007(2) 0.005(2) -0.007(2)
C22 0.031(3) 0.022(2) 0.033(3) -0.003(2) 0.007(2) -0.008(2)
C23 0.029(2) 0.024(2) 0.023(2) -0.0030(18) 0.0080(19) -0.0026(19)
C24 0.023(2) 0.024(2) 0.018(2) -0.0041(17) 0.0078(17) 0.0000(18)
C25 0.021(2) 0.023(2) 0.018(2) 0.0010(17) -0.0008(17) -0.0063(17)
C26 0.026(2) 0.031(2) 0.024(2) 0.0013(19) 0.0042(19) 0.004(2)
C27 0.034(3) 0.031(3) 0.032(3) 0.003(2) 0.005(2) 0.003(2)
C28 0.037(3) 0.036(3) 0.031(3) 0.010(2) 0.001(2) 0.001(2)
C29 0.056(4) 0.044(3) 0.022(3) 0.007(2) 0.008(2) 0.007(3)
C30 0.042(3) 0.034(3) 0.023(2) -0.001(2) 0.004(2) 0.006(2)
C31 0.022(2) 0.021(2) 0.029(2) 0.0093(18) 0.0060(18) 0.0040(17)
C32 0.035(3) 0.040(3) 0.026(3) 0.007(2) 0.010(2) 0.008(2)
C33 0.046(3) 0.067(4) 0.033(3) 0.019(3) 0.019(3) 0.015(3)
C34 0.053(4) 0.062(4) 0.051(4) 0.038(3) 0.027(3) 0.024(3)
C35 0.028(3) 0.036(3) 0.093(5) 0.027(3) 0.022(3) 0.005(2)
C36 0.027(3) 0.027(3) 0.048(3) 0.007(2) 0.008(2) 0.003(2)
C37 0.030(2) 0.024(2) 0.015(2) 0.0019(17) -0.0011(18) 0.0026(19)
C38 0.035(3) 0.022(2) 0.020(2) 0.0027(17) 0.0089(19) 0.0067(19)
C39 0.032(2) 0.017(2) 0.025(2) 0.0036(17) 0.0146(19) 0.0037(18)
C40 0.032(2) 0.021(2) 0.021(2) -0.0021(17) 0.0083(18) 0.0005(19)
C41 0.028(2) 0.016(2) 0.020(2) -0.0002(17) 0.0052(18) 0.0025(17)
C42 0.029(2) 0.023(2) 0.016(2) 0.0000(17) 0.0057(18) 0.0010(18)
C43 0.034(3) 0.017(2) 0.022(2) -0.0010(17) 0.0062(19) -0.0030(19)
C44 0.039(3) 0.028(2) 0.019(2) -0.0046(19) 0.003(2) -0.003(2)
C45 0.047(3) 0.032(3) 0.018(2) -0.001(2) 0.007(2) -0.010(2)
C46 0.046(3) 0.028(2) 0.020(2) -0.0004(19) 0.009(2) -0.012(2)
C47 0.073(5) 0.107(7) 0.053(4) -0.002(4) 0.001(4) -0.021(5)
Br2 0.0409(3) 0.0264(3) 0.0340(3) 0.0041(2) 0.0196(2) -0.0025(2)
N2 0.031(2) 0.0181(18) 0.0198(18) -0.0002(14) 0.0055(16) -0.0006(16)
Cu1 0.0274(4) 0.0206(3) 0.0166(3) -0.0021(2) 0.0036(3) -0.0032(3)
P2 0.0235(6) 0.0199(5) 0.0162(5) -0.0008(4) 0.0036(4) -0.0022(4)
O1 0.0282(17) 0.0218(16) 0.0201(15) -0.0019(12) 0.0016(13) -0.0002(13)
P1 0.0272(6) 0.0227(6) 0.0172(5) 0.0000(4) 0.0044(4) -0.0001(5)
N1 0.034(2) 0.0231(19) 0.0160(18) -0.0029(15) 0.0062(15) -0.0060(16)
Br1 0.0558(4) 0.0374(3) 0.0214(3) -0.0056(2) -0.0010(2) -0.0158(3)
P3 0.0443(7) 0.0268(6) 0.0178(6) -0.0018(5) 0.0066(5) 0.0017(5)
F3 0.0437(18) 0.055(2) 0.050(2) -0.0129(16) 0.0117(15) 0.0057(16)
F6 0.059(2) 0.080(3) 0.0216(15) 0.0089(16) 0.0110(14) 0.0007(19)
F4 0.061(2) 0.044(2) 0.061(2) -0.0133(17) 0.0037(18) 0.0188(17)
F5 0.083(3) 0.089(3) 0.0213(16) 0.0109(17) 0.0078(17) -0.012(2)
F2 0.077(3) 0.0405(19) 0.059(2) -0.0084(17) 0.0010(19) -0.0172(19)
F1 0.0490(19) 0.0314(17) 0.056(2) -0.0090(15) 0.0044(16) 0.0008(14)
Cl1 0.144(2) 0.0852(16) 0.0776(15) 0.0040(12) 0.0094(15) 0.0024(16)
Cl2 0.112(3) 0.295(7) 0.174(4) -0.047(4) 0.011(3) 0.071(4)

loop_
_atom_type_symbol
_atom_type_scat_dispersion_real
_atom_type_scat_dispersion_imag
_atom_type_scat_Cromer_Mann_a1
_atom_type_scat_Cromer_Mann_b1
_atom_type_scat_Cromer_Mann_a2
_atom_type_scat_Cromer_Mann_b2
_atom_type_scat_Cromer_Mann_a3
_atom_type_scat_Cromer_Mann_b3
_atom_type_scat_Cromer_Mann_a4
_atom_type_scat_Cromer_Mann_b4
_atom_type_scat_Cromer_Mann_c
_atom_type_scat_source
C 0.0181 0.0091 2.3100 20.8439 1.0200 10.2075 1.5886 0.5687 0.8650 51.6512 0.2156 'International Tables Vol C 4.2.6.8 and 6.1.1.4'
H 0.0000 0.0000 0.4930 10.5109 0.3229 26.1257 0.1402 3.1424 0.0408 57.7998 0.0030 'International Tables Vol C 4.2.6.8 and 6.1.1.4'
N 0.0311 0.0180 12.2126 0.0057 3.1322 9.8933 2.0125 28.9975 1.1663 0.5826 -11.5290 'International Tables Vol C 4.2.6.8 and 6.1.1.4'
O 0.0492 0.0322 3.0485 13.2771 2.2868 5.7011 1.5463 0.3239 0.8670 32.9089 0.2508 'International Tables Vol C 4.2.6.8 and 6.1.1.4'
F 0.0727 0.0534 3.5392 10.2825 2.6412 4.2944 1.5170 0.2615 1.0243 26.1476 0.2776 'International Tables Vol C 4.2.6.8 and 6.1.1.4'
P 0.2955 0.4335 6.4345 1.9067 4.1791 27.1570 1.7800 0.5260 1.4908 68.1645 1.1149 'International Tables Vol C 4.2.6.8 and 6.1.1.4'
Cu -1.9646 0.5888 13.3380 3.5828 7.1676 0.2470 5.6158 11.3966 1.6735 64.8126 1.1910 'International Tables Vol C 4.2.6.8 and 6.1.1.4'
Br -0.6763 1.2805 17.1789 2.1723 5.2358 16.5796 5.6377 0.2609 3.9851 41.4328 2.9557 'International Tables Vol C 4.2.6.8 and 6.1.1.4'
Cl 0.3639 0.7018 11.4604 0.0104 7.1964 1.1662 6.2556 18.5194 1.6455 47.7784 -9.5574 'International Tables Vol C 4.2.6.8 and 6.1.1.4'

loop_
_geom_angle_atom_site_label_1
_geom_angle_atom_site_label_2
_geom_angle_atom_site_label_3
_geom_angle
_geom_angle_publ_flag
C2 C1 C6 119.5(5) yes
C2 C1 P1 117.2(4) yes
C6 C1 P1 123.3(4) yes
C1 C2 C3 120.3(5) yes
C1 C2 H211 119.8 no
C3 C2 H211 119.8 no
C2 C3 C4 120.1(6) yes
C2 C3 H221 120.0 no
C4 C3 H221 120.0 no
C3 C4 C5 119.7(5) yes
C3 C4 H231 120.2 no
C5 C4 H231 120.2 no
C4 C5 C6 120.5(6) yes
C4 C5 H241 119.8 no
C6 C5 H241 119.8 no
C5 C6 C1 119.9(6) yes
C5 C6 H251 120.1 no
C1 C6 H251 120.1 no
C8 C7 C12 119.2(4) yes
C8 C7 P1 124.0(4) yes
C12 C7 P1 116.7(4) yes
C7 C8 C9 119.8(5) yes
C7 C8 H151 120.1 no
C9 C8 H151 120.1 no
C8 C9 C10 120.9(5) yes
C8 C9 H161 119.5 no
C10 C9 H161 119.5 no
C9 C10 C11 119.8(5) yes
C9 C10 H171 120.1 no
C11 C10 H171 120.1 no
C10 C11 C12 119.8(5) yes
C10 C11 H181 120.1 no
C12 C11 H181 120.1 no
C7 C12 C11 120.4(5) yes
C7 C12 H191 119.8 no
C11 C12 H191 119.8 no
C14 C13 C18 117.1(4) yes
C14 C13 P1 123.0(3) yes
C18 C13 P1 119.7(4) yes
C13 C14 C15 120.6(4) yes
C13 C14 H261 119.7 no
C15 C14 H261 119.7 no
C14 C15 C16 120.6(5) yes
C14 C15 H271 119.7 no
C16 C15 H271 119.7 no
C15 C16 C17 120.1(5) yes
C15 C16 H281 119.9 no
C17 C16 H281 119.9 no
C16 C17 C18 118.9(5) yes
C16 C17 H291 120.5 no
C18 C17 H291 120.5 no
C13 C18 C17 122.6(4) yes
C13 C18 O1 119.1(4) yes
C17 C18 O1 118.2(4) yes
C20 C19 C24 121.5(4) yes
C20 C19 O1 123.0(4) yes
C24 C19 O1 115.3(4) yes
C19 C20 C21 119.6(5) yes
C19 C20 H301 120.2 no
C21 C20 H301 120.2 no
C20 C21 C22 120.5(4) yes
C20 C21 H311 119.8 no
C22 C21 H311 119.8 no
C21 C22 C23 119.9(4) yes
C21 C22 H321 120.0 no
C23 C22 H321 120.0 no
C22 C23 C24 120.9(4) yes
C22 C23 H331 119.6 no
C24 C23 H331 119.6 no
C19 C24 C23 117.5(4) yes
C19 C24 P2 117.7(3) yes
C23 C24 P2 124.7(4) yes
C26 C25 C30 119.3(4) yes
C26 C25 P2 122.5(3) yes
C30 C25 P2 118.2(4) yes
C25 C26 C27 120.0(4) yes
C25 C26 H351 120.0 no
C27 C26 H351 120.0 no
C26 C27 C28 120.4(5) yes
C26 C27 H361 119.8 no
C28 C27 H361 119.8 no
C27 C28 C29 119.5(5) yes
C27 C28 H371 120.3 no
C29 C28 H371 120.3 no
C28 C29 C30 120.4(5) yes
C28 C29 H381 119.8 no
C30 C29 H381 119.8 no
C29 C30 C25 120.4(5) yes
C29 C30 H391 119.8 no
C25 C30 H391 119.8 no
C32 C31 C36 119.4(5) yes
C32 C31 P2 122.6(4) yes
C36 C31 P2 117.9(4) yes
C31 C32 C33 121.2(5) yes
C31 C32 H451 119.4 no
C33 C32 H451 119.4 no
C32 C33 C34 120.2(6) yes
C32 C33 H441 119.9 no
C34 C33 H441 119.9 no
C33 C34 C35 119.8(5) yes
C33 C34 H431 120.1 no
C35 C34 H431 120.1 no
C34 C35 C36 120.7(6) yes
C34 C35 H421 119.6 no
C36 C35 H421 119.6 no
C31 C36 C35 118.6(6) yes
C31 C36 H411 120.7 no
C35 C36 H411 120.7 no
C38 C37 N2 123.3(4) yes
C38 C37 H531 118.3 no
N2 C37 H531 118.3 no
C37 C38 C39 117.3(4) yes
C37 C38 H541 121.3 no
C39 C38 H541 121.3 no
C38 C39 C40 120.5(4) yes
C38 C39 Br2 120.7(3) yes
C40 C39 Br2 118.8(4) yes
C39 C40 C41 118.0(4) yes
C39 C40 H31 121.0 no
C41 C40 H31 121.0 no
C40 C41 C42 122.7(4) yes
C40 C41 N2 122.4(4) yes
C42 C41 N2 114.9(4) yes
C41 C42 C43 122.4(4) yes
C41 C42 N1 115.5(4) yes
C43 C42 N1 122.1(4) yes
C42 C43 C44 117.7(4) yes
C42 C43 H481 121.1 no
C44 C43 H481 121.1 no
C43 C44 C45 120.9(4) yes
C43 C44 Br1 119.3(4) yes
C45 C44 Br1 119.8(4) yes
C44 C45 C46 117.7(4) yes
C44 C45 H511 121.2 no
C46 C45 H511 121.2 no
C45 C46 N1 123.3(4) yes
C45 C46 H521 118.3 no
N1 C46 H521 118.3 no
Cl1 C47 Cl2 119.9(6) yes
Cl1 C47 H71 106.8 no
Cl2 C47 H71 106.8 no
Cl1 C47 H72 106.8 no
Cl2 C47 H72 106.8 no
H71 C47 H72 109.5 no
C41 N2 C37 118.5(4) yes
C41 N2 Cu1 114.3(3) yes
C37 N2 Cu1 126.3(3) yes
N2 Cu1 P2 106.72(11) yes
N2 Cu1 P1 113.74(11) yes
P2 Cu1 P1 115.18(5) yes
N2 Cu1 N1 80.04(15) yes
P2 Cu1 N1 119.80(12) yes
P1 Cu1 N1 115.48(12) yes
C31 P2 C25 104.1(2) yes
C31 P2 C24 102.5(2) yes
C25 P2 C24 103.3(2) yes
C31 P2 Cu1 111.08(15) yes
C25 P2 Cu1 121.71(15) yes
C24 P2 Cu1 112.18(15) yes
C18 O1 C19 116.8(3) yes
C13 P1 C1 101.9(2) yes
C13 P1 C7 105.0(2) yes
C1 P1 C7 103.4(2) yes
C13 P1 Cu1 114.52(15) yes
C1 P1 Cu1 115.96(17) yes
C7 P1 Cu1 114.46(16) yes
C42 N1 C46 118.2(4) yes
C42 N1 Cu1 114.5(3) yes
C46 N1 Cu1 127.1(3) yes
F3 P3 F6 88.9(2) yes
F3 P3 F4 179.0(2) yes
F6 P3 F4 90.2(2) yes
F3 P3 F5 90.5(2) yes
F6 P3 F5 179.3(2) yes
F4 P3 F5 90.4(2) yes
F3 P3 F2 89.7(2) yes
F6 P3 F2 89.1(2) yes
F4 P3 F2 90.6(2) yes
F5 P3 F2 90.5(2) yes
F3 P3 F1 90.33(19) yes
F6 P3 F1 90.2(2) yes
F4 P3 F1 89.28(19) yes
F5 P3 F1 90.2(2) yes
F2 P3 F1 179.4(2) yes

loop_
_geom_bond_atom_site_label_1
_geom_bond_atom_site_label_2
_geom_bond_distance
_geom_bond_publ_flag
C1 C2 1.391(7) yes
C1 C6 1.384(7) yes
C1 P1 1.834(5) yes
C2 C3 1.390(8) yes
C2 H211 0.950 no
C3 C4 1.383(10) yes
C3 H221 0.950 no
C4 C5 1.383(10) yes
C4 H231 0.950 no
C5 C6 1.395(8) yes
C5 H241 0.950 no
C6 H251 0.950 no
C7 C8 1.383(7) yes
C7 C12 1.400(7) yes
C7 P1 1.829(5) yes
C8 C9 1.387(7) yes
C8 H151 0.950 no
C9 C10 1.375(8) yes
C9 H161 0.950 no
C10 C11 1.384(8) yes
C10 H171 0.950 no
C11 C12 1.387(7) yes
C11 H181 0.950 no
C12 H191 0.950 no
C13 C14 1.411(7) yes
C13 C18 1.392(7) yes
C13 P1 1.837(5) yes
C14 C15 1.387(7) yes
C14 H261 0.950 no
C15 C16 1.383(7) yes
C15 H271 0.950 no
C16 C17 1.385(7) yes
C16 H281 0.950 no
C17 C18 1.390(7) yes
C17 H291 0.950 no
C18 O1 1.397(6) yes
C19 C20 1.378(7) yes
C19 C24 1.411(6) yes
C19 O1 1.387(6) yes
C20 C21 1.385(7) yes
C20 H301 0.950 no
C21 C22 1.380(7) yes
C21 H311 0.950 no
C22 C23 1.394(7) yes
C22 H321 0.950 no
C23 C24 1.398(6) yes
C23 H331 0.950 no
C24 P2 1.820(4) yes
C25 C26 1.392(7) yes
C25 C30 1.382(7) yes
C25 P2 1.826(5) yes
C26 C27 1.392(7) yes
C26 H351 0.950 no
C27 C28 1.384(7) yes
C27 H361 0.950 no
C28 C29 1.378(8) yes
C28 H371 0.950 no
C29 C30 1.393(7) yes
C29 H381 0.950 no
C30 H391 0.950 no
C31 C32 1.379(7) yes
C31 C36 1.409(7) yes
C31 P2 1.833(5) yes
C32 C33 1.389(7) yes
C32 H451 0.950 no
C33 C34 1.363(10) yes
C33 H441 0.950 no
C34 C35 1.398(10) yes
C34 H431 0.950 no
C35 C36 1.400(8) yes
C35 H421 0.950 no
C36 H411 0.950 no
C37 C38 1.386(7) yes
C37 N2 1.339(6) yes
C37 H531 0.950 no
C38 C39 1.388(7) yes
C38 H541 0.950 no
C39 C40 1.392(6) yes
C39 Br2 1.880(4) yes
C40 C41 1.382(6) yes
C40 H31 0.950 no
C41 C42 1.490(6) yes
C41 N2 1.351(6) yes
C42 C43 1.403(6) yes
C42 N1 1.351(6) yes
C43 C44 1.379(7) yes
C43 H481 0.950 no
C44 C45 1.380(7) yes
C44 Br1 1.889(5) yes
C45 C46 1.385(7) yes
C45 H511 0.950 no
C46 N1 1.340(6) yes
C46 H521 0.950 no
C47 Cl1 1.643(9) yes
C47 Cl2 1.722(9) yes
C47 H71 0.950 no
C47 H72 0.950 no
N2 Cu1 2.067(4) yes
Cu1 P2 2.2482(13) yes
Cu1 P1 2.2421(13) yes
Cu1 N1 2.052(4) yes
P3 F3 1.606(4) yes
P3 F6 1.590(3) yes
P3 F4 1.593(4) yes
P3 F5 1.580(3) yes
P3 F2 1.591(4) yes
P3 F1 1.602(3) yes
